data_7119702
loop_
_publ_author_name
'Yuan, Zhenbo'
'Gai, Kuo'
'Wu, Youzhi'
'Wu, Jie'
'Lin, Aijun'
'Yao, Hequan'

_publ_section_title
;
 Tandem 1,6-addition/cyclization/vinylcyclopropane rearrangement at low
 temperature under metal-free conditions: an approach to
 spiro[4.5]cyclohexadienones.
;
_journal_issue 24
_journal_name_full 'Chemical communications (Cambridge, England)'
_journal_page_first 3485
_journal_page_last 3488
_journal_paper_doi 10.1039/c7cc00677b
_journal_volume 53
_journal_year 2017
_chemical_formula_sum 'C32 H40 O5'
_chemical_formula_weight 504.64
_space_group_crystal_system monoclinic
_space_group_IT_number 14
_space_group_name_Hall '-P 2ybc'
_space_group_name_H-M_alt 'P 1 21/c 1'
_symmetry_space_group_name_Hall '-P 2ybc'
_symmetry_space_group_name_H-M 'P 1 21/c 1'
_atom_sites_solution_hydrogens geom
_audit_creation_method SHELXL-2014/7
_audit_update_record
;
2015-12-09 deposited with the CCDC.
2017-02-17 downloaded from the CCDC.
;
_cell_angle_alpha 90
_cell_angle_beta 97.659(4)
_cell_angle_gamma 90
_cell_formula_units_Z 4
_cell_length_a 12.654(3)
_cell_length_b 21.405(5)
_cell_length_c 11.307(3)
_cell_measurement_reflns_used 3120
_cell_measurement_temperature 296(2)
_cell_measurement_theta_max 25.32
_cell_measurement_theta_min 2.71
_cell_volume 3035.3(13)
_computing_structure_refinement 'SHELXL-2014/7 (Sheldrick, 2014)'
_diffrn_ambient_temperature 296(2)
_diffrn_measured_fraction_theta_full 0.999
_diffrn_measured_fraction_theta_max 0.999
_diffrn_measurement_device_type 'CCD area detector'
_diffrn_measurement_method 'phi and omega scans'
_diffrn_radiation_type MoK\a
_diffrn_radiation_wavelength 0.71073
_diffrn_reflns_av_R_equivalents 0.0440
_diffrn_reflns_av_unetI/netI 0.0461
_diffrn_reflns_Laue_measured_fraction_full 0.999
_diffrn_reflns_Laue_measured_fraction_max 0.999
_diffrn_reflns_limit_h_max 15
_diffrn_reflns_limit_h_min -14
_diffrn_reflns_limit_k_max 23
_diffrn_reflns_limit_k_min -25
_diffrn_reflns_limit_l_max 12
_diffrn_reflns_limit_l_min -13
_diffrn_reflns_number 16889
_diffrn_reflns_point_group_measured_fraction_full 0.999
_diffrn_reflns_point_group_measured_fraction_max 0.999
_diffrn_reflns_theta_full 25.010
_diffrn_reflns_theta_max 25.010
_diffrn_reflns_theta_min 1.882
_exptl_absorpt_coefficient_mu 0.073
_exptl_crystal_colour block
_exptl_crystal_density_diffrn 1.104
_exptl_crystal_description colorless
_exptl_crystal_F_000 1088
_exptl_crystal_size_max 0.260
_exptl_crystal_size_mid 0.240
_exptl_crystal_size_min 0.190
_refine_diff_density_max 0.675
_refine_diff_density_min -0.318
_refine_diff_density_rms 0.046
_refine_ls_extinction_coef 0.042(4)
_refine_ls_extinction_expression Fc^*^=kFc[1+0.001xFc^2^\l^3^/sin(2\q)]^-1/4^
_refine_ls_extinction_method 'SHELXL-2014/7 (Sheldrick 2014'
_refine_ls_goodness_of_fit_ref 1.005
_refine_ls_hydrogen_treatment constr
_refine_ls_matrix_type full
_refine_ls_number_parameters 345
_refine_ls_number_reflns 5351
_refine_ls_number_restraints 12
_refine_ls_restrained_S_all 1.024
_refine_ls_R_factor_all 0.0914
_refine_ls_R_factor_gt 0.0622
_refine_ls_shift/su_max 0.011
_refine_ls_shift/su_mean 0.001
_refine_ls_structure_factor_coef Fsqd
_refine_ls_weighting_details 'w=1/[\s^2^(Fo^2^)+(0.1202P)^2^+0.9396P] where P=(Fo^2^+2Fc^2^)/3'
_refine_ls_weighting_scheme calc
_refine_ls_wR_factor_gt 0.1822
_refine_ls_wR_factor_ref 0.2143
_reflns_Friedel_coverage 0.000
_reflns_number_gt 3588
_reflns_number_total 5351
_reflns_threshold_expression 'I > 2\s(I)'
_cod_data_source_file c7cc00677b2.cif
_cod_data_source_block 1
_cod_depositor_comments 'Adding full bibliography for 7119701--7119702.cif.'
_cod_original_cell_volume 3035.4(12)
_cod_database_code 7119702
_shelx_shelxl_version_number 2014/7
_shelx_space_group_comment
;
The symmetry employed for this shelxl refinement is uniquely defined
by the following loop, which should always be used as a source of
symmetry information in preference to the above space-group names.
They are only intended as comments.
;
_shelx_estimated_absorpt_t_min 0.981
_shelx_estimated_absorpt_t_max 0.986

loop_
_space_group_symop_operation_xyz
'x, y, z'
'-x, y+1/2, -z+1/2'
'-x, -y, -z'
'x, -y-1/2, z-1/2'

loop_
_atom_site_label
_atom_site_type_symbol
_atom_site_fract_x
_atom_site_fract_y
_atom_site_fract_z
_atom_site_U_iso_or_equiv
_atom_site_adp_type
_atom_site_occupancy
_atom_site_site_symmetry_order
_atom_site_calc_flag
_atom_site_refinement_flags_posn
_atom_site_refinement_flags_adp
_atom_site_refinement_flags_occupancy
_atom_site_disorder_assembly
_atom_site_disorder_group
C1 C 0.1600(3) -0.17162(15) 0.2725(3) 0.0789(9) Uani 1 1 d . . . . .
H1A H 0.1614 -0.1583 0.1944 0.095 Uiso 1 1 calc R U . . .
C2 C 0.0793(3) -0.21073(17) 0.2976(4) 0.0950(11) Uani 1 1 d . . . . .
H2A H 0.0278 -0.2242 0.2365 0.114 Uiso 1 1 calc R U . . .
C3 C 0.0749(3) -0.22975(17) 0.4122(5) 0.0974(12) Uani 1 1 d . . . . .
H3A H 0.0197 -0.2554 0.4297 0.117 Uiso 1 1 calc R U . . .
C4 C 0.1514(4) -0.21108(19) 0.4999(4) 0.1065(13) Uani 1 1 d . . . . .
H4A H 0.1489 -0.2242 0.5779 0.128 Uiso 1 1 calc R U . . .
C5 C 0.2332(3) -0.17267(16) 0.4751(3) 0.0865(10) Uani 1 1 d . . . . .
H5A H 0.2856 -0.1607 0.5364 0.104 Uiso 1 1 calc R U . . .
C6 C 0.2383(2) -0.15188(12) 0.3607(2) 0.0585(7) Uani 1 1 d . . . . .
C7 C 0.3260(2) -0.11051(12) 0.3385(2) 0.0564(7) Uani 1 1 d . . . . .
H7A H 0.3836 -0.1084 0.3987 0.068 Uiso 1 1 calc R U . . .
C8 C 0.3327(2) -0.07605(11) 0.2438(2) 0.0542(6) Uani 1 1 d . . . . .
H8A H 0.2773 -0.0796 0.1813 0.065 Uiso 1 1 calc R U . . .
C9 C 0.42064(19) -0.03174(10) 0.2265(2) 0.0476(6) Uani 1 1 d . . . . .
H9A H 0.4479 -0.0428 0.1521 0.057 Uiso 1 1 calc R U . . .
C10 C 0.51294(19) -0.02779(12) 0.3232(2) 0.0531(6) Uani 1 1 d . . . . .
H10A H 0.5427 -0.0623 0.3651 0.064 Uiso 1 1 calc R U . . .
C11 C 0.54763(19) 0.02954(12) 0.3429(2) 0.0537(6) Uani 1 1 d . . . . .
H11A H 0.6033 0.0404 0.4016 0.064 Uiso 1 1 calc R U . . .
C12 C 0.48718(18) 0.07556(11) 0.2599(2) 0.0460(6) Uani 1 1 d . . . . .
C13 C 0.38087(18) 0.03813(10) 0.21624(18) 0.0424(5) Uani 1 1 d . . . . .
C14 C 0.30740(18) 0.04840(11) 0.3081(2) 0.0453(6) Uani 1 1 d . . . . .
H14A H 0.3298 0.0337 0.3847 0.054 Uiso 1 1 calc R U . . .
C15 C 0.21379(19) 0.07641(11) 0.2899(2) 0.0486(6) Uani 1 1 d . . . . .
C16 C 0.1777(2) 0.10122(14) 0.1683(2) 0.0647(8) Uani 1 1 d . . . . .
C17 C 0.23624(19) 0.08220(11) 0.0684(2) 0.0492(6) Uani 1 1 d . . . . .
C18 C 0.32939(19) 0.05373(11) 0.0938(2) 0.0470(6) Uani 1 1 d . . . . .
H18A H 0.3653 0.0427 0.0303 0.056 Uiso 1 1 calc R U . . .
C19 C 0.1426(2) 0.08539(14) 0.3880(2) 0.0641(7) Uani 1 1 d . . . . .
C20 C 0.1368(4) 0.1542(2) 0.4177(5) 0.140(2) Uani 1 1 d . . . . .
H20A H 0.2074 0.1699 0.4424 0.210 Uiso 1 1 calc R U . . .
H20B H 0.1051 0.1767 0.3485 0.210 Uiso 1 1 calc R U . . .
H20C H 0.0943 0.1597 0.4812 0.210 Uiso 1 1 calc R U . . .
C21 C 0.0325(3) 0.0594(3) 0.3489(4) 0.1231(17) Uani 1 1 d . . . . .
H21A H 0.0377 0.0158 0.3304 0.185 Uiso 1 1 calc R U . . .
H21B H -0.0106 0.0645 0.4120 0.185 Uiso 1 1 calc R U . . .
H21C H 0.0003 0.0814 0.2793 0.185 Uiso 1 1 calc R U . . .
C22 C 0.1864(3) 0.0499(2) 0.5005(3) 0.1020(13) Uani 1 1 d . . . . .
H22A H 0.1904 0.0062 0.4826 0.153 Uiso 1 1 calc R U . . .
H22B H 0.2564 0.0652 0.5297 0.153 Uiso 1 1 calc R U . . .
H22C H 0.1402 0.0559 0.5603 0.153 Uiso 1 1 calc R U . . .
C23 C 0.1892(2) 0.09882(13) -0.0596(2) 0.0644(7) Uani 1 1 d . . . . .
C24 C 0.0769(3) 0.0723(2) -0.0884(4) 0.1214(16) Uani 1 1 d . . . . .
H24A H 0.0330 0.0881 -0.0322 0.182 Uiso 1 1 calc R U . . .
H24B H 0.0474 0.0845 -0.1676 0.182 Uiso 1 1 calc R U . . .
H24C H 0.0797 0.0275 -0.0835 0.182 Uiso 1 1 calc R U . . .
C25 C 0.1864(3) 0.16989(16) -0.0739(3) 0.0917(11) Uani 1 1 d . . . . .
H25A H 0.2573 0.1863 -0.0556 0.138 Uiso 1 1 calc R U . . .
H25B H 0.1584 0.1804 -0.1545 0.138 Uiso 1 1 calc R U . . .
H25C H 0.1416 0.1876 -0.0204 0.138 Uiso 1 1 calc R U . . .
C26 C 0.2585(4) 0.0736(2) -0.1491(3) 0.1074(14) Uani 1 1 d . . . . .
H26A H 0.3293 0.0902 -0.1313 0.161 Uiso 1 1 calc R U . . .
H26B H 0.2611 0.0288 -0.1441 0.161 Uiso 1 1 calc R U . . .
H26C H 0.2288 0.0858 -0.2282 0.161 Uiso 1 1 calc R U . . .
C27 C 0.4625(2) 0.13678(11) 0.3194(2) 0.0518(6) Uani 1 1 d . . . . .
C28 C 0.3923(3) 0.23823(14) 0.2777(3) 0.0909(11) Uani 0.533(12) 1 d . . P A 1
H28A H 0.3248 0.2519 0.2349 0.109 Uiso 0.533(12) 1 calc R U P A 1
H28B H 0.3857 0.2371 0.3621 0.109 Uiso 0.533(12) 1 calc R U P A 1
C28' C 0.3923(3) 0.23823(14) 0.2777(3) 0.0909(11) Uani 0.467(12) 1 d . . P A 2
H28C H 0.3276 0.2367 0.3149 0.109 Uiso 0.467(12) 1 calc R U P A 2
H28D H 0.4497 0.2533 0.3362 0.109 Uiso 0.467(12) 1 calc R U P A 2
C30 C 0.5573(2) 0.08991(12) 0.1626(2) 0.0535(6) Uani 1 1 d . . . . .
C31 C 0.7001(3) 0.15503(19) 0.1171(4) 0.1032(13) Uani 1 1 d . . . . .
H31A H 0.6642 0.1527 0.0358 0.124 Uiso 1 1 calc R U . . .
H31B H 0.7200 0.1982 0.1340 0.124 Uiso 1 1 calc R U . . .
C32 C 0.7927(5) 0.1170(3) 0.1290(7) 0.189(3) Uani 1 1 d . . . . .
H32A H 0.8397 0.1311 0.0745 0.283 Uiso 1 1 calc R U . . .
H32B H 0.8284 0.1198 0.2092 0.283 Uiso 1 1 calc R U . . .
H32C H 0.7727 0.0744 0.1112 0.283 Uiso 1 1 calc R U . . .
O1 O 0.1021(2) 0.13639(16) 0.1514(2) 0.1354(13) Uani 1 1 d . . . . .
O2 O 0.47956(18) 0.14707(9) 0.42403(17) 0.0756(6) Uani 1 1 d . . . . .
O3 O 0.41767(16) 0.17654(8) 0.23782(16) 0.0636(5) Uani 1 1 d . . . . .
O4 O 0.55463(17) 0.06411(11) 0.06969(18) 0.0841(7) Uani 1 1 d . . . . .
O5 O 0.62735(16) 0.13357(10) 0.20069(19) 0.0792(6) Uani 1 1 d . . . . .
C29 C 0.4746(10) 0.2812(4) 0.2570(12) 0.150(5) Uani 0.533(12) 1 d . U P A 1
H29A H 0.4574 0.3221 0.2837 0.225 Uiso 0.533(12) 1 calc R U P A 1
H29B H 0.5413 0.2678 0.3002 0.225 Uiso 0.533(12) 1 calc R U P A 1
H29C H 0.4805 0.2825 0.1733 0.225 Uiso 0.533(12) 1 calc R U P A 1
C29' C 0.3784(12) 0.2784(4) 0.1801(9) 0.122(4) Uani 0.467(12) 1 d . U P A 2
H29D H 0.3616 0.3195 0.2061 0.183 Uiso 0.467(12) 1 calc R U P A 2
H29E H 0.4429 0.2800 0.1441 0.183 Uiso 0.467(12) 1 calc R U P A 2
H29F H 0.3212 0.2634 0.1228 0.183 Uiso 0.467(12) 1 calc R U P A 2

loop_
_atom_site_aniso_label
_atom_site_aniso_U_11
_atom_site_aniso_U_22
_atom_site_aniso_U_33
_atom_site_aniso_U_23
_atom_site_aniso_U_13
_atom_site_aniso_U_12
C1 0.075(2) 0.070(2) 0.090(2) 0.0036(17) 0.0016(17) -0.0097(16)
C2 0.068(2) 0.081(2) 0.134(3) -0.007(2) 0.006(2) -0.0112(18)
C3 0.080(2) 0.064(2) 0.159(4) -0.007(2) 0.053(3) -0.0083(18)
C4 0.131(3) 0.090(3) 0.108(3) 0.006(2) 0.050(3) -0.030(3)
C5 0.108(3) 0.078(2) 0.075(2) 0.0015(17) 0.0195(19) -0.0245(19)
C6 0.0678(17) 0.0434(14) 0.0648(17) -0.0034(12) 0.0103(13) 0.0011(12)
C7 0.0671(16) 0.0483(15) 0.0530(15) -0.0015(12) 0.0045(12) -0.0013(12)
C8 0.0634(16) 0.0454(14) 0.0522(14) -0.0034(11) 0.0015(12) 0.0031(11)
C9 0.0578(14) 0.0411(13) 0.0448(13) -0.0001(10) 0.0098(11) 0.0083(10)
C10 0.0541(14) 0.0505(15) 0.0546(14) 0.0047(11) 0.0066(11) 0.0119(12)
C11 0.0510(14) 0.0570(16) 0.0518(14) -0.0015(12) 0.0022(11) 0.0061(12)
C12 0.0513(13) 0.0431(13) 0.0445(12) -0.0044(10) 0.0098(10) 0.0026(10)
C13 0.0496(13) 0.0398(12) 0.0384(11) -0.0009(9) 0.0080(9) 0.0053(10)
C14 0.0543(14) 0.0414(12) 0.0412(12) -0.0007(10) 0.0099(10) 0.0005(10)
C15 0.0521(14) 0.0439(13) 0.0518(14) 0.0002(10) 0.0147(11) 0.0013(11)
C16 0.0577(16) 0.0693(18) 0.0697(17) 0.0187(14) 0.0175(13) 0.0193(14)
C17 0.0538(14) 0.0426(13) 0.0511(14) 0.0067(10) 0.0061(11) 0.0004(11)
C18 0.0570(14) 0.0441(13) 0.0409(12) 0.0007(10) 0.0096(10) 0.0024(11)
C19 0.0563(15) 0.0765(19) 0.0635(17) -0.0038(14) 0.0229(13) 0.0056(13)
C20 0.176(5) 0.096(3) 0.171(4) -0.032(3) 0.109(4) 0.024(3)
C21 0.062(2) 0.218(5) 0.094(3) 0.006(3) 0.0259(19) -0.024(3)
C22 0.086(2) 0.169(4) 0.0576(19) 0.010(2) 0.0334(17) 0.023(2)
C23 0.0694(17) 0.0640(17) 0.0567(15) 0.0167(13) -0.0028(13) 0.0065(14)
C24 0.101(3) 0.129(4) 0.119(3) 0.037(3) -0.044(3) -0.025(3)
C25 0.111(3) 0.080(2) 0.084(2) 0.0354(18) 0.0134(19) 0.016(2)
C26 0.147(4) 0.130(3) 0.0412(16) 0.0036(18) -0.0006(19) 0.041(3)
C27 0.0574(15) 0.0475(14) 0.0516(15) -0.0063(12) 0.0115(11) -0.0024(11)
C28 0.126(3) 0.0449(17) 0.107(3) -0.0051(17) 0.032(2) 0.0181(18)
C28' 0.126(3) 0.0449(17) 0.107(3) -0.0051(17) 0.032(2) 0.0181(18)
C30 0.0552(15) 0.0540(15) 0.0523(15) -0.0040(12) 0.0104(12) 0.0001(12)
C31 0.079(2) 0.103(3) 0.138(3) -0.014(2) 0.052(2) -0.031(2)
C32 0.119(4) 0.159(5) 0.305(9) 0.051(6) 0.088(5) 0.014(4)
O1 0.122(2) 0.189(3) 0.1052(19) 0.0673(19) 0.0514(16) 0.107(2)
O2 0.1001(15) 0.0710(13) 0.0547(12) -0.0181(9) 0.0064(10) 0.0067(11)
O3 0.0862(13) 0.0412(10) 0.0645(11) -0.0020(8) 0.0143(10) 0.0096(9)
O4 0.0866(15) 0.1054(17) 0.0674(13) -0.0298(12) 0.0364(11) -0.0268(12)
O5 0.0702(13) 0.0880(15) 0.0842(14) -0.0178(11) 0.0281(11) -0.0290(11)
C29 0.160(8) 0.090(6) 0.212(9) -0.014(6) 0.068(7) -0.016(5)
C29' 0.202(9) 0.063(5) 0.102(6) 0.015(4) 0.024(6) 0.035(5)

loop_
_atom_type_symbol
_atom_type_description
_atom_type_scat_dispersion_real
_atom_type_scat_dispersion_imag
_atom_type_scat_source
C C 0.0033 0.0016 'International Tables Vol C Tables 4.2.6.8 and 6.1.1.4'
H H 0.0000 0.0000 'International Tables Vol C Tables 4.2.6.8 and 6.1.1.4'
O O 0.0106 0.0060 'International Tables Vol C Tables 4.2.6.8 and 6.1.1.4'

loop_
_geom_angle_atom_site_label_1
_geom_angle_atom_site_label_2
_geom_angle_atom_site_label_3
_geom_angle
C6 C1 C2 121.2(3)
C6 C1 H1A 119.4
C2 C1 H1A 119.4
C3 C2 C1 120.1(4)
C3 C2 H2A 120.0
C1 C2 H2A 120.0
C4 C3 C2 119.5(3)
C4 C3 H3A 120.3
C2 C3 H3A 120.3
C3 C4 C5 120.7(4)
C3 C4 H4A 119.7
C5 C4 H4A 119.7
C6 C5 C4 120.9(4)
C6 C5 H5A 119.5
C4 C5 H5A 119.5
C1 C6 C5 117.5(3)
C1 C6 C7 123.3(3)
C5 C6 C7 119.2(3)
C8 C7 C6 127.7(3)
C8 C7 H7A 116.1
C6 C7 H7A 116.1
C7 C8 C9 126.4(2)
C7 C8 H8A 116.8
C9 C8 H8A 116.8
C10 C9 C8 117.6(2)
C10 C9 C13 102.19(18)
C8 C9 C13 112.06(19)
C10 C9 H9A 108.2
C8 C9 H9A 108.2
C13 C9 H9A 108.2
C11 C10 C9 112.9(2)
C11 C10 H10A 123.6
C9 C10 H10A 123.6
C10 C11 C12 112.1(2)
C10 C11 H11A 123.9
C12 C11 H11A 123.9
C11 C12 C27 113.9(2)
C11 C12 C30 106.58(19)
C27 C12 C30 108.5(2)
C11 C12 C13 101.77(18)
C27 C12 C13 110.88(18)
C30 C12 C13 115.18(18)
C18 C13 C14 112.13(19)
C18 C13 C9 112.16(18)
C14 C13 C9 108.01(18)
C18 C13 C12 115.09(18)
C14 C13 C12 106.79(17)
C9 C13 C12 101.94(17)
C15 C14 C13 125.8(2)
C15 C14 H14A 117.1
C13 C14 H14A 117.1
C14 C15 C16 117.7(2)
C14 C15 C19 123.2(2)
C16 C15 C19 119.1(2)
O1 C16 C15 120.4(3)
O1 C16 C17 120.8(3)
C15 C16 C17 118.8(2)
C18 C17 C16 118.7(2)
C18 C17 C23 122.3(2)
C16 C17 C23 118.9(2)
C17 C18 C13 124.9(2)
C17 C18 H18A 117.6
C13 C18 H18A 117.6
C20 C19 C21 110.7(4)
C20 C19 C22 108.8(3)
C21 C19 C22 106.3(3)
C20 C19 C15 109.5(3)
C21 C19 C15 110.5(2)
C22 C19 C15 111.0(2)
C19 C20 H20A 109.5
C19 C20 H20B 109.5
H20A C20 H20B 109.5
C19 C20 H20C 109.5
H20A C20 H20C 109.5
H20B C20 H20C 109.5
C19 C21 H21A 109.5
C19 C21 H21B 109.5
H21A C21 H21B 109.5
C19 C21 H21C 109.5
H21A C21 H21C 109.5
H21B C21 H21C 109.5
C19 C22 H22A 109.5
C19 C22 H22B 109.5
H22A C22 H22B 109.5
C19 C22 H22C 109.5
H22A C22 H22C 109.5
H22B C22 H22C 109.5
C24 C23 C26 109.2(3)
C24 C23 C25 109.9(3)
C26 C23 C25 106.9(3)
C24 C23 C17 110.4(2)
C26 C23 C17 111.1(2)
C25 C23 C17 109.3(2)
C23 C24 H24A 109.5
C23 C24 H24B 109.5
H24A C24 H24B 109.5
C23 C24 H24C 109.5
H24A C24 H24C 109.5
H24B C24 H24C 109.5
C23 C25 H25A 109.5
C23 C25 H25B 109.5
H25A C25 H25B 109.5
C23 C25 H25C 109.5
H25A C25 H25C 109.5
H25B C25 H25C 109.5
C23 C26 H26A 109.5
C23 C26 H26B 109.5
H26A C26 H26B 109.5
C23 C26 H26C 109.5
H26A C26 H26C 109.5
H26B C26 H26C 109.5
O2 C27 O3 125.1(2)
O2 C27 C12 125.1(2)
O3 C27 C12 109.8(2)
C29 C28 O3 109.9(5)
C29 C28 H28A 109.7
O3 C28 H28A 109.7
C29 C28 H28B 109.7
O3 C28 H28B 109.7
H28A C28 H28B 108.2
C29' C28' O3 109.1(4)
C29' C28' H28C 109.9
O3 C28' H28C 109.9
C29' C28' H28D 109.9
O3 C28' H28D 109.9
H28C C28' H28D 108.3
O4 C30 O5 123.9(2)
O4 C30 C12 126.4(2)
O5 C30 C12 109.6(2)
C32 C31 O5 109.8(4)
C32 C31 H31A 109.7
O5 C31 H31A 109.7
C32 C31 H31B 109.7
O5 C31 H31B 109.7
H31A C31 H31B 108.2
C31 C32 H32A 109.5
C31 C32 H32B 109.5
H32A C32 H32B 109.5
C31 C32 H32C 109.5
H32A C32 H32C 109.5
H32B C32 H32C 109.5
C27 O3 C28' 117.5(2)
C27 O3 C28 117.5(2)
C30 O5 C31 117.4(2)
C28 C29 H29A 109.5
C28 C29 H29B 109.5
H29A C29 H29B 109.5
C28 C29 H29C 109.5
H29A C29 H29C 109.5
H29B C29 H29C 109.5
C28' C29' H29D 109.5
C28' C29' H29E 109.5
H29D C29' H29E 109.5
C28' C29' H29F 109.5
H29D C29' H29F 109.5
H29E C29' H29F 109.5

loop_
_geom_bond_atom_site_label_1
_geom_bond_atom_site_label_2
_geom_bond_distance
C1 C6 1.376(4)
C1 C2 1.379(5)
C1 H1A 0.9300
C2 C3 1.366(6)
C2 H2A 0.9300
C3 C4 1.350(6)
C3 H3A 0.9300
C4 C5 1.380(5)
C4 H4A 0.9300
C5 C6 1.377(4)
C5 H5A 0.9300
C6 C7 1.467(4)
C7 C8 1.313(3)
C7 H7A 0.9300
C8 C9 1.494(4)
C8 H8A 0.9300
C9 C10 1.492(3)
C9 C13 1.577(3)
C9 H9A 0.9800
C10 C11 1.312(3)
C10 H10A 0.9300
C11 C12 1.498(3)
C11 H11A 0.9300
C12 C27 1.524(3)
C12 C30 1.533(3)
C12 C13 1.587(3)
C13 C18 1.488(3)
C13 C14 1.499(3)
C14 C15 1.319(3)
C14 H14A 0.9300
C15 C16 1.488(4)
C15 C19 1.531(3)
C16 O1 1.213(3)
C16 C17 1.488(4)
C17 C18 1.324(3)
C17 C23 1.532(3)
C18 H18A 0.9300
C19 C20 1.515(5)
C19 C21 1.511(4)
C19 C22 1.522(4)
C20 H20A 0.9600
C20 H20B 0.9600
C20 H20C 0.9600
C21 H21A 0.9600
C21 H21B 0.9600
C21 H21C 0.9600
C22 H22A 0.9600
C22 H22B 0.9600
C22 H22C 0.9600
C23 C24 1.524(5)
C23 C26 1.524(5)
C23 C25 1.530(4)
C24 H24A 0.9600
C24 H24B 0.9600
C24 H24C 0.9600
C25 H25A 0.9600
C25 H25B 0.9600
C25 H25C 0.9600
C26 H26A 0.9600
C26 H26B 0.9600
C26 H26C 0.9600
C27 O2 1.194(3)
C27 O3 1.326(3)
C28 C29 1.432(10)
C28 O3 1.445(3)
C28 H28A 0.9700
C28 H28B 0.9700
C28' C29' 1.391(9)
C28' O3 1.445(3)
C28' H28C 0.9700
C28' H28D 0.9700
C30 O4 1.183(3)
C30 O5 1.320(3)
C31 C32 1.419(6)
C31 O5 1.478(4)
C31 H31A 0.9700
C31 H31B 0.9700
C32 H32A 0.9600
C32 H32B 0.9600
C32 H32C 0.9600
C29 H29A 0.9600
C29 H29B 0.9600
C29 H29C 0.9600
C29' H29D 0.9600
C29' H29E 0.9600
C29' H29F 0.9600

loop_
_geom_torsion_atom_site_label_1
_geom_torsion_atom_site_label_2
_geom_torsion_atom_site_label_3
_geom_torsion_atom_site_label_4
_geom_torsion
C6 C1 C2 C3 1.2(5)
C1 C2 C3 C4 -1.5(6)
C2 C3 C4 C5 0.5(6)
C3 C4 C5 C6 0.7(6)
C2 C1 C6 C5 0.0(5)
C2 C1 C6 C7 179.8(3)
C4 C5 C6 C1 -1.0(5)
C4 C5 C6 C7 179.3(3)
C1 C6 C7 C8 15.7(4)
C5 C6 C7 C8 -164.6(3)
C6 C7 C8 C9 176.5(2)
C7 C8 C9 C10 3.0(4)
C7 C8 C9 C13 -115.0(3)
C8 C9 C10 C11 -140.4(2)
C13 C9 C10 C11 -17.2(3)
C9 C10 C11 C12 -1.9(3)
C10 C11 C12 C27 139.4(2)
C10 C11 C12 C30 -101.1(2)
C10 C11 C12 C13 20.0(3)
C10 C9 C13 C18 151.11(19)
C8 C9 C13 C18 -82.1(2)
C10 C9 C13 C14 -84.8(2)
C8 C9 C13 C14 42.0(2)
C10 C9 C13 C12 27.5(2)
C8 C9 C13 C12 154.29(19)
C11 C12 C13 C18 -150.02(19)
C27 C12 C13 C18 88.4(2)
C30 C12 C13 C18 -35.2(3)
C11 C12 C13 C14 84.8(2)
C27 C12 C13 C14 -36.7(2)
C30 C12 C13 C14 -160.34(19)
C11 C12 C13 C9 -28.4(2)
C27 C12 C13 C9 -149.92(18)
C30 C12 C13 C9 86.5(2)
C18 C13 C14 C15 -9.6(3)
C9 C13 C14 C15 -133.7(2)
C12 C13 C14 C15 117.3(3)
C13 C14 C15 C16 -1.1(4)
C13 C14 C15 C19 -180.0(2)
C14 C15 C16 O1 -167.3(3)
C19 C15 C16 O1 11.6(4)
C14 C15 C16 C17 12.5(4)
C19 C15 C16 C17 -168.6(2)
O1 C16 C17 C18 167.4(3)
C15 C16 C17 C18 -12.5(4)
O1 C16 C17 C23 -9.9(4)
C15 C16 C17 C23 170.2(2)
C16 C17 C18 C13 0.8(4)
C23 C17 C18 C13 178.0(2)
C14 C13 C18 C17 9.7(3)
C9 C13 C18 C17 131.4(2)
C12 C13 C18 C17 -112.6(3)
C14 C15 C19 C20 111.9(4)
C16 C15 C19 C20 -67.0(4)
C14 C15 C19 C21 -126.0(3)
C16 C15 C19 C21 55.2(4)
C14 C15 C19 C22 -8.3(4)
C16 C15 C19 C22 172.8(3)
C18 C17 C23 C24 126.0(3)
C16 C17 C23 C24 -56.8(4)
C18 C17 C23 C26 4.7(4)
C16 C17 C23 C26 -178.1(3)
C18 C17 C23 C25 -113.0(3)
C16 C17 C23 C25 64.2(3)
C11 C12 C27 O2 -6.6(4)
C30 C12 C27 O2 -125.1(3)
C13 C12 C27 O2 107.5(3)
C11 C12 C27 O3 174.4(2)
C30 C12 C27 O3 55.9(3)
C13 C12 C27 O3 -71.5(2)
C11 C12 C30 O4 92.4(3)
C27 C12 C30 O4 -144.6(3)
C13 C12 C30 O4 -19.7(4)
C11 C12 C30 O5 -83.7(2)
C27 C12 C30 O5 39.4(3)
C13 C12 C30 O5 164.3(2)
O2 C27 O3 C28' 3.3(4)
C12 C27 O3 C28' -177.7(2)
O2 C27 O3 C28 3.3(4)
C12 C27 O3 C28 -177.7(2)
C29' C28' O3 C27 161.4(7)
C29 C28 O3 C27 98.0(7)
O4 C30 O5 C31 5.7(4)
C12 C30 O5 C31 -178.1(3)
C32 C31 O5 C30 -88.6(5)
